data_1001793
loop_
_publ_author_name
'Letouze, F'
'Martin, C'
'Hervieu, M'
'Nguyen, N'
'Maignan, A'
'Michel, C'
'Raveau, B'

_publ_section_title
;
Stabilisation of a thallium oxycarbonate by trivalent iron: Tl0.85 Sr4
Cu1.85 Fe0.30 (C O3) O7
;
_journal_coden_ASTM EJSCE5
_journal_name_full
;
European Journal of Solid State Inorganic Chemistry
;
_journal_page_first 983
_journal_page_last 990
_journal_volume 34
_journal_year 1997
_chemical_formula_structural 'Tl0.85 Sr4 Cu1.85 Fe0.30 (C O3) O7'
_chemical_formula_sum 'C Cu1.85 Fe0.3 O10 Sr4 Tl0.85'
_chemical_name_systematic
;
Thallium strontium copper iron(III) carbonate oxide
(0.85/4/1.85/0.30/1/7)
;
_space_group_IT_number 123
_symmetry_cell_setting tetragonal
_symmetry_Int_Tables_number 123
_symmetry_space_group_name_Hall '-P 4 2'
_symmetry_space_group_name_H-M 'P 4/m m m'
_cell_angle_alpha 90
_cell_angle_beta 90
_cell_angle_gamma 90
_cell_formula_units_Z 1
_cell_length_a 3.8246(1)
_cell_length_b 3.8246(1)
_cell_length_c 16.5069(4)
_cell_volume 241.5
_refine_ls_R_factor_all 0.063
_cod_depositor_comments
;
 Correcting the summary chemical formula by changing it from
 'Cu1.85 Fe0.3 O10 Sr4 Tl0.85' to 'C Cu1.85 Fe0.3 O10 Sr4 Tl0.85'.

 Antanas Vaitkus,
 2018-07-07
;
_cod_original_formula_sum 'Cu1.85 Fe.3 O10 Sr4 Tl.85'
_cod_database_code 1001793

loop_
_symmetry_equiv_pos_as_xyz
x,y,z
-x,-y,z
-x,y,z
x,-y,z
-y,x,z
y,-x,z
y,x,z
-y,-x,z
-x,-y,-z
x,y,-z
x,-y,-z
-x,y,-z
y,-x,-z
-y,x,-z
-y,-x,-z
y,x,-z

loop_
_atom_site_label
_atom_site_type_symbol
_atom_site_symmetry_multiplicity
_atom_site_Wyckoff_symbol
_atom_site_fract_x
_atom_site_fract_y
_atom_site_fract_z
_atom_site_occupancy
_atom_site_attached_hydrogens
_atom_site_calc_flag
Tl1 Tl3+ 4 l 0.069(3) 0. 0. 0.2125 0 d
Fe1 Fe3+ 4 l 0.069(3) 0. 0. 0.0175 0 d
Cu1 Cu2+ 4 l 0.069(3) 0. 0. 0.02 0 d
Sr1 Sr2+ 2 h 0.5 0.5 0.1587(1) 1. 0 d
Sr2 Sr2+ 2 h 0.5 0.5 0.3737(2) 1. 0 d
Cu2 Cu2+ 2 g 0. 0. 0.2634(2) 0.885 0 d
Fe2 Fe3+ 2 g 0. 0. 0.2634(2) 0.115 0 d
C1 C4+ 1 b 0. 0. 0.5 1. 0 d
O1 O2- 4 n 0.53(3) 0.5 0. 0.25 0 d
O2 O2- 2 g 0. 0. 0.123(1) 1. 0 d
O3 O2- 8 s 0.146(6) 0. 0.418(9) 0.25 0 d
O4 O2- 4 m 0.34(1) 0. 0.5 0.25 0 d
O5 O2- 4 i 0.5 0. 0.271(1) 1. 0 d

loop_
_atom_type_symbol
_atom_type_oxidation_number
Tl3+ 3.000
Fe3+ 3.000
Cu2+ 2.459
Sr2+ 2.000
C4+ 4.000
O2- -2.000
